data_1572480
loop_
_publ_author_name
'Yoon, Joseph S.'
'Abdellaoui, Mehdi'
'Gembicky, Milan'
'Bertrand, Guy'

_publ_section_title
;
 A carbene-stabilized diphosphorus: a triple-bonded diphosphorus (P[triple
 bond, length as m-dash]P) and a bis(phosphinidene) (P-P) transfer agent.
;
_journal_issue 38
_journal_name_full 'Chemical science'
_journal_page_first 15713
_journal_page_last 15716
_journal_paper_doi 10.1039/d4sc05091f
_journal_volume 15
_journal_year 2024
_chemical_formula_moiety 'C30 H50 N2'
_chemical_formula_sum 'C30 H50 N2'
_chemical_formula_weight 438.72
_space_group_crystal_system monoclinic
_space_group_IT_number 14
_space_group_name_Hall '-P 2yn'
_space_group_name_H-M_alt 'P 1 21/n 1'
_atom_sites_solution_hydrogens geom
_atom_sites_solution_primary dual
_audit_creation_date 2024-07-03
_audit_creation_method
;
Olex2 1.5-alpha
(compiled 2024.02.16 svn.r378c4104 for OlexSys, GUI svn.r6928)
;
_audit_update_record
;
2024-07-03 deposited with the CCDC.	2024-09-02 downloaded from the CCDC.
;
_cell_angle_alpha 90
_cell_angle_beta 100.3031(10)
_cell_angle_gamma 90
_cell_formula_units_Z 4
_cell_length_a 10.5119(4)
_cell_length_b 15.7592(6)
_cell_length_c 16.7454(6)
_cell_measurement_reflns_used 9870
_cell_measurement_temperature 100.15
_cell_measurement_theta_max 70.55
_cell_measurement_theta_min 3.88
_cell_volume 2729.30(18)
_computing_cell_refinement 'SAINT v8.40B (Bruker, 2019)'
_computing_data_collection 'APEX5 v2023.9-2 (Bruker, 2023)'
_computing_data_reduction 'SAINT v8.40B (Bruker, 2019)'
_computing_molecular_graphics 'Olex2 1.5-alpha (Dolomanov et al., 2009)'
_computing_publication_material 'Olex2 1.5-alpha (Dolomanov et al., 2009)'
_computing_structure_refinement 'XL  (Sheldrick, 2008)'
_computing_structure_solution 'XT (Sheldrick, 2008)'
_diffrn_ambient_temperature 100.15
_diffrn_detector 'Bruker Platinum135 CCD'
_diffrn_detector_area_resol_mean 7.9
_diffrn_detector_type 'CCD Area Detector'
_diffrn_measured_fraction_theta_full 0.999
_diffrn_measured_fraction_theta_max 0.999
_diffrn_measurement_device 'Fixed Chi Three-Circle Diffractometer'
_diffrn_measurement_device_type 'Rigaku MicroMax-007HF'
_diffrn_measurement_method '\w and \f scans'
_diffrn_radiation_monochromator 'Double Bounce Multilayer Mirrors'
_diffrn_radiation_probe x-ray
_diffrn_radiation_type CuK\a
_diffrn_radiation_wavelength 1.54178
_diffrn_radiation_xray_symbol K-L~3~
_diffrn_reflns_av_R_equivalents 0.0394
_diffrn_reflns_av_unetI/netI 0.0227
_diffrn_reflns_Laue_measured_fraction_full 0.999
_diffrn_reflns_Laue_measured_fraction_max 0.999
_diffrn_reflns_limit_h_max 12
_diffrn_reflns_limit_h_min -12
_diffrn_reflns_limit_k_max 18
_diffrn_reflns_limit_k_min -18
_diffrn_reflns_limit_l_max 20
_diffrn_reflns_limit_l_min -17
_diffrn_reflns_number 34037
_diffrn_reflns_point_group_measured_fraction_full 0.999
_diffrn_reflns_point_group_measured_fraction_max 0.999
_diffrn_reflns_theta_full 67.679
_diffrn_reflns_theta_max 68.245
_diffrn_reflns_theta_min 3.881
_diffrn_source 'Micro Focus Rotating Anode'
_diffrn_source_current 30.0
_diffrn_source_power 1.2
_diffrn_source_type 'Bruker TXS'
_diffrn_source_voltage 40.0
_diffrn_standards_number 0
_exptl_absorpt_coefficient_mu 0.451
_exptl_absorpt_correction_T_max 0.6617
_exptl_absorpt_correction_T_min 0.5979
_exptl_absorpt_correction_type multi-scan
_exptl_absorpt_process_details
;
SADABS-2016/2 (Bruker,2016/2) was used for absorption correction.
wR2(int) was 0.0858 before and 0.0522 after correction.
The Ratio of minimum to maximum transmission is 0.9036.
The \l/2 correction factor is Not present.
;
_exptl_crystal_colour colourless
_exptl_crystal_colour_primary colourless
_exptl_crystal_density_diffrn 1.068
_exptl_crystal_description irregular
_exptl_crystal_F_000 976
_exptl_crystal_size_max 0.14
_exptl_crystal_size_mid 0.095
_exptl_crystal_size_min 0.08
_refine_diff_density_max 0.310
_refine_diff_density_min -0.204
_refine_diff_density_rms 0.041
_refine_ls_extinction_method none
_refine_ls_goodness_of_fit_ref 1.024
_refine_ls_hydrogen_treatment constr
_refine_ls_matrix_type full
_refine_ls_number_parameters 299
_refine_ls_number_reflns 4985
_refine_ls_number_restraints 0
_refine_ls_restrained_S_all 1.024
_refine_ls_R_factor_all 0.0396
_refine_ls_R_factor_gt 0.0380
_refine_ls_shift/su_max 0.001
_refine_ls_shift/su_mean 0.000
_refine_ls_structure_factor_coef Fsqd
_refine_ls_weighting_details 'w=1/[\s^2^(Fo^2^)+(0.0505P)^2^+0.9547P] where P=(Fo^2^+2Fc^2^)/3'
_refine_ls_weighting_scheme calc
_refine_ls_wR_factor_gt 0.0971
_refine_ls_wR_factor_ref 0.0988
_reflns_Friedel_coverage 0.000
_reflns_number_gt 4729
_reflns_number_total 4985
_reflns_threshold_expression 'I > 2\s(I)'
_cod_data_source_file d4sc05091f2.cif
_cod_data_source_block dimer_aminocarbene_caac
_cod_depositor_comments
;
The following automatic conversions were performed:

data item '_diffrn_radiation_probe' value 'X-ray' was changed to
'x-ray' in accordance with the
/home/data/users/saulius/crontab/automatic-downloads/rss-feeds/RSC/lib/dictionaries/cif_core.dic
dictionary named 'cif_core.dic' version 2.4.2 last updated on
2011-04-26.

Automatic conversion script
Id: cif_fix_values 8170 2020-07-09 18:12:32Z antanas 

 Adding full bibliography for 1572478--1572481.cif.
;
_cod_database_code 1572480
_shelx_shelxl_version_number 2019/1
_shelx_space_group_comment
;
The symmetry employed for this shelxl refinement is uniquely defined
by the following loop, which should always be used as a source of
symmetry information in preference to the above space-group names.
They are only intended as comments.
;
_shelx_estimated_absorpt_t_max 0.965
_shelx_estimated_absorpt_t_min 0.940
_olex2_refinement_description
;
1. Fixed Uiso
 At 1.2 times of:
  All C(H) groups, All C(H,H) groups
 At 1.5 times of:
  All C(H,H,H) groups
2.a Ternary CH refined with riding coordinates:
 C18(H18), C21(H21), C25(H25), C28(H28)
2.b Secondary CH2 refined with riding coordinates:
 C3(H3A,H3B), C7(H7A,H7B), C8(H8A,H8B), C9(H9A,H9B), C10(H10A,H10B), C11(H11A,
 H11B)
2.c Aromatic/amide H refined with riding coordinates:
 C14(H14), C15(H15), C16(H16), C24(H24)
2.d Idealised Me refined as rotating group:
 C5(H5A,H5B,H5C), C6(H6A,H6B,H6C), C19(H19A,H19B,H19C), C20(H20A,H20B,H20C),
 C22(H22A,H22B,H22C), C23(H23A,H23B,H23C), C26(H26A,H26B,H26C), C27(H27A,H27B,
 H27C), C29(H29A,H29B,H29C), C30(H30A,H30B,H30C)
;
_olex2_submission_special_instructions 'No special instructions were received'

loop_
_space_group_symop_operation_xyz
'x, y, z'
'-x+1/2, y+1/2, -z+1/2'
'-x, -y, -z'
'x-1/2, -y-1/2, z-1/2'

loop_
_atom_site_label
_atom_site_type_symbol
_atom_site_fract_x
_atom_site_fract_y
_atom_site_fract_z
_atom_site_U_iso_or_equiv
_atom_site_adp_type
_atom_site_occupancy
_atom_site_site_symmetry_order
_atom_site_calc_flag
_atom_site_refinement_flags_posn
_atom_site_refinement_flags_adp
_atom_site_refinement_flags_occupancy
_atom_site_disorder_assembly
_atom_site_disorder_group
N1 N 0.57107(8) 0.74580(5) 0.28127(5) 0.01450(18) Uani 1 1 d . . . . .
N2 N 0.32065(8) 0.77389(5) 0.34921(5) 0.01753(19) Uani 1 1 d . . . . .
C1 C 0.51400(9) 0.69111(6) 0.33057(6) 0.0143(2) Uani 1 1 d . . . . .
C2 C 0.58606(9) 0.60561(6) 0.33865(6) 0.0150(2) Uani 1 1 d . . . . .
C3 C 0.69916(9) 0.62203(6) 0.29309(6) 0.0162(2) Uani 1 1 d . . . . .
H3A H 0.779345 0.634835 0.332046 0.019 Uiso 1 1 calc R U . . .
H3B H 0.714556 0.571507 0.260990 0.019 Uiso 1 1 calc R U . . .
C4 C 0.65972(9) 0.69839(6) 0.23679(6) 0.0160(2) Uani 1 1 d . . . . .
C5 C 0.77576(10) 0.75180(7) 0.22478(7) 0.0212(2) Uani 1 1 d . . . . .
H5A H 0.745558 0.803613 0.194944 0.032 Uiso 1 1 calc R U . . .
H5B H 0.829828 0.719182 0.193875 0.032 Uiso 1 1 calc R U . . .
H5C H 0.826480 0.766939 0.277815 0.032 Uiso 1 1 calc R U . . .
C6 C 0.58768(11) 0.66876(7) 0.15319(6) 0.0209(2) Uani 1 1 d . . . . .
H6A H 0.504866 0.643239 0.159132 0.031 Uiso 1 1 calc R U . . .
H6B H 0.640292 0.626657 0.130820 0.031 Uiso 1 1 calc R U . . .
H6C H 0.572042 0.717512 0.116414 0.031 Uiso 1 1 calc R U . . .
C7 C 0.49660(10) 0.53277(6) 0.30016(6) 0.0186(2) Uani 1 1 d . . . . .
H7A H 0.418749 0.531155 0.325782 0.022 Uiso 1 1 calc R U . . .
H7B H 0.468007 0.544649 0.241642 0.022 Uiso 1 1 calc R U . . .
C8 C 0.56291(11) 0.44574(7) 0.30989(7) 0.0220(2) Uani 1 1 d . . . . .
H8A H 0.500230 0.401335 0.287026 0.026 Uiso 1 1 calc R U . . .
H8B H 0.635160 0.444925 0.279236 0.026 Uiso 1 1 calc R U . . .
C9 C 0.61470(12) 0.42627(7) 0.39915(7) 0.0262(3) Uani 1 1 d . . . . .
H9A H 0.541482 0.420463 0.428623 0.031 Uiso 1 1 calc R U . . .
H9B H 0.662238 0.371756 0.403526 0.031 Uiso 1 1 calc R U . . .
C10 C 0.70465(11) 0.49669(7) 0.43786(7) 0.0250(2) Uani 1 1 d . . . . .
H10A H 0.782036 0.498833 0.411804 0.030 Uiso 1 1 calc R U . . .
H10B H 0.733625 0.484254 0.496229 0.030 Uiso 1 1 calc R U . . .
C11 C 0.63603(10) 0.58279(6) 0.42842(6) 0.0196(2) Uani 1 1 d . . . . .
H11A H 0.696788 0.627319 0.453421 0.023 Uiso 1 1 calc R U . . .
H11B H 0.562265 0.581579 0.457800 0.023 Uiso 1 1 calc R U . . .
C12 C 0.57546(9) 0.83636(6) 0.29253(6) 0.0149(2) Uani 1 1 d . . . . .
C13 C 0.65596(9) 0.87170(6) 0.36126(6) 0.0170(2) Uani 1 1 d . . . . .
C14 C 0.65407(10) 0.95960(7) 0.37291(6) 0.0203(2) Uani 1 1 d . . . . .
H14 H 0.705704 0.983651 0.419806 0.024 Uiso 1 1 calc R U . . .
C15 C 0.57856(10) 1.01214(7) 0.31754(7) 0.0220(2) Uani 1 1 d . . . . .
H15 H 0.577848 1.071618 0.326660 0.026 Uiso 1 1 calc R U . . .
C16 C 0.50409(10) 0.97756(7) 0.24882(6) 0.0211(2) Uani 1 1 d . . . . .
H16 H 0.454507 1.014036 0.210053 0.025 Uiso 1 1 calc R U . . .
C17 C 0.50032(9) 0.89000(6) 0.23525(6) 0.0167(2) Uani 1 1 d . . . . .
C18 C 0.74600(10) 0.81928(7) 0.42384(6) 0.0211(2) Uani 1 1 d . . . . .
H18 H 0.746857 0.760023 0.402588 0.025 Uiso 1 1 calc R U . . .
C19 C 0.69950(12) 0.81549(7) 0.50561(7) 0.0273(3) Uani 1 1 d . . . . .
H19A H 0.691256 0.873243 0.525790 0.041 Uiso 1 1 calc R U . . .
H19B H 0.762239 0.783773 0.544783 0.041 Uiso 1 1 calc R U . . .
H19C H 0.615320 0.787050 0.498457 0.041 Uiso 1 1 calc R U . . .
C20 C 0.88532(11) 0.85340(8) 0.43631(7) 0.0300(3) Uani 1 1 d . . . . .
H20A H 0.912375 0.859300 0.383538 0.045 Uiso 1 1 calc R U . . .
H20B H 0.943235 0.813753 0.470265 0.045 Uiso 1 1 calc R U . . .
H20C H 0.889087 0.908875 0.463080 0.045 Uiso 1 1 calc R U . . .
C21 C 0.41427(10) 0.85654(7) 0.15912(6) 0.0183(2) Uani 1 1 d . . . . .
H21 H 0.411700 0.793262 0.162994 0.022 Uiso 1 1 calc R U . . .
C22 C 0.46958(11) 0.87986(7) 0.08286(6) 0.0231(2) Uani 1 1 d . . . . .
H22A H 0.467153 0.941595 0.075682 0.035 Uiso 1 1 calc R U . . .
H22B H 0.417619 0.852826 0.035216 0.035 Uiso 1 1 calc R U . . .
H22C H 0.559165 0.860018 0.089119 0.035 Uiso 1 1 calc R U . . .
C23 C 0.27528(10) 0.88988(7) 0.15118(7) 0.0233(2) Uani 1 1 d . . . . .
H23A H 0.242102 0.877015 0.200924 0.035 Uiso 1 1 calc R U . . .
H23B H 0.220462 0.862478 0.104860 0.035 Uiso 1 1 calc R U . . .
H23C H 0.274593 0.951420 0.142706 0.035 Uiso 1 1 calc R U . . .
C24 C 0.40913(10) 0.70412(6) 0.36444(6) 0.0172(2) Uani 1 1 d . . . . .
H24 H 0.391799 0.662834 0.402420 0.021 Uiso 1 1 calc R U . . .
C25 C 0.18613(10) 0.74395(7) 0.32155(7) 0.0225(2) Uani 1 1 d . . . . .
H25 H 0.130589 0.795550 0.309751 0.027 Uiso 1 1 calc R U . . .
C26 C 0.17804(12) 0.69560(8) 0.24165(7) 0.0310(3) Uani 1 1 d . . . . .
H26A H 0.220557 0.728585 0.204335 0.047 Uiso 1 1 calc R U . . .
H26B H 0.087105 0.686641 0.217306 0.047 Uiso 1 1 calc R U . . .
H26C H 0.221256 0.640578 0.252094 0.047 Uiso 1 1 calc R U . . .
C27 C 0.12644(12) 0.68921(8) 0.38128(8) 0.0315(3) Uani 1 1 d . . . . .
H27A H 0.177814 0.637455 0.393844 0.047 Uiso 1 1 calc R U . . .
H27B H 0.037652 0.673997 0.356737 0.047 Uiso 1 1 calc R U . . .
H27C H 0.125815 0.721276 0.431355 0.047 Uiso 1 1 calc R U . . .
C28 C 0.34203(10) 0.84121(6) 0.41220(6) 0.0207(2) Uani 1 1 d . . . . .
H28 H 0.432603 0.861483 0.413840 0.025 Uiso 1 1 calc R U . . .
C29 C 0.33520(14) 0.81360(8) 0.49932(7) 0.0324(3) Uani 1 1 d . . . . .
H29A H 0.244582 0.806250 0.504782 0.049 Uiso 1 1 calc R U . . .
H29B H 0.375250 0.857155 0.537484 0.049 Uiso 1 1 calc R U . . .
H29C H 0.381427 0.759797 0.511274 0.049 Uiso 1 1 calc R U . . .
C30 C 0.25578(12) 0.91850(7) 0.38845(8) 0.0301(3) Uani 1 1 d . . . . .
H30A H 0.260346 0.935126 0.332644 0.045 Uiso 1 1 calc R U . . .
H30B H 0.285419 0.965627 0.425290 0.045 Uiso 1 1 calc R U . . .
H30C H 0.166271 0.904314 0.392200 0.045 Uiso 1 1 calc R U . . .

loop_
_atom_site_aniso_label
_atom_site_aniso_U_11
_atom_site_aniso_U_22
_atom_site_aniso_U_33
_atom_site_aniso_U_23
_atom_site_aniso_U_13
_atom_site_aniso_U_12
N1 0.0170(4) 0.0127(4) 0.0149(4) -0.0002(3) 0.0057(3) 0.0007(3)
N2 0.0172(4) 0.0153(4) 0.0212(4) -0.0014(3) 0.0063(3) 0.0015(3)
C1 0.0164(5) 0.0135(5) 0.0124(4) -0.0010(3) 0.0009(4) -0.0013(4)
C2 0.0166(5) 0.0133(5) 0.0157(5) -0.0009(4) 0.0043(4) 0.0002(4)
C3 0.0161(5) 0.0146(5) 0.0185(5) 0.0003(4) 0.0047(4) 0.0011(4)
C4 0.0172(5) 0.0153(5) 0.0167(5) -0.0003(4) 0.0065(4) 0.0017(4)
C5 0.0218(5) 0.0185(5) 0.0259(5) 0.0020(4) 0.0111(4) 0.0000(4)
C6 0.0270(5) 0.0203(5) 0.0165(5) -0.0015(4) 0.0066(4) 0.0028(4)
C7 0.0199(5) 0.0150(5) 0.0219(5) -0.0024(4) 0.0064(4) -0.0018(4)
C8 0.0282(6) 0.0138(5) 0.0260(6) -0.0030(4) 0.0106(4) -0.0020(4)
C9 0.0403(7) 0.0147(5) 0.0271(6) 0.0034(4) 0.0158(5) 0.0053(4)
C10 0.0350(6) 0.0208(5) 0.0192(5) 0.0041(4) 0.0045(5) 0.0082(5)
C11 0.0264(5) 0.0166(5) 0.0162(5) 0.0006(4) 0.0048(4) 0.0028(4)
C12 0.0160(5) 0.0139(5) 0.0158(5) 0.0005(4) 0.0055(4) 0.0001(4)
C13 0.0187(5) 0.0167(5) 0.0160(5) 0.0009(4) 0.0039(4) 0.0000(4)
C14 0.0234(5) 0.0178(5) 0.0191(5) -0.0023(4) 0.0025(4) -0.0029(4)
C15 0.0276(6) 0.0127(5) 0.0261(5) -0.0004(4) 0.0061(4) -0.0003(4)
C16 0.0235(5) 0.0168(5) 0.0224(5) 0.0045(4) 0.0026(4) 0.0030(4)
C17 0.0164(5) 0.0173(5) 0.0170(5) 0.0015(4) 0.0046(4) 0.0008(4)
C18 0.0248(5) 0.0176(5) 0.0186(5) -0.0005(4) -0.0022(4) 0.0013(4)
C19 0.0373(6) 0.0244(6) 0.0183(5) 0.0019(4) -0.0007(5) 0.0015(5)
C20 0.0247(6) 0.0301(6) 0.0314(6) 0.0000(5) -0.0054(5) 0.0004(5)
C21 0.0183(5) 0.0187(5) 0.0173(5) 0.0014(4) 0.0015(4) 0.0021(4)
C22 0.0233(5) 0.0273(6) 0.0183(5) 0.0023(4) 0.0030(4) 0.0020(4)
C23 0.0198(5) 0.0280(6) 0.0214(5) 0.0009(4) 0.0014(4) 0.0041(4)
C24 0.0194(5) 0.0140(5) 0.0191(5) 0.0015(4) 0.0059(4) 0.0003(4)
C25 0.0177(5) 0.0186(5) 0.0317(6) 0.0011(4) 0.0055(4) 0.0019(4)
C26 0.0281(6) 0.0322(6) 0.0314(6) -0.0026(5) 0.0019(5) -0.0091(5)
C27 0.0255(6) 0.0296(6) 0.0430(7) 0.0001(5) 0.0159(5) -0.0035(5)
C28 0.0251(5) 0.0173(5) 0.0214(5) -0.0020(4) 0.0085(4) 0.0011(4)
C29 0.0479(7) 0.0290(6) 0.0234(6) -0.0027(5) 0.0144(5) -0.0006(5)
C30 0.0358(6) 0.0210(6) 0.0344(6) -0.0050(5) 0.0090(5) 0.0074(5)

loop_
_atom_type_symbol
_atom_type_description
_atom_type_scat_dispersion_real
_atom_type_scat_dispersion_imag
_atom_type_scat_source
C C 0.0181 0.0091 'International Tables Vol C Tables 4.2.6.8 and 6.1.1.4'
H H 0.0000 0.0000 'International Tables Vol C Tables 4.2.6.8 and 6.1.1.4'
N N 0.0311 0.0180 'International Tables Vol C Tables 4.2.6.8 and 6.1.1.4'

loop_
_geom_angle_atom_site_label_1
_geom_angle_atom_site_label_2
_geom_angle_atom_site_label_3
_geom_angle
_geom_angle_site_symmetry_1
_geom_angle_site_symmetry_3
_geom_angle_publ_flag
C1 N1 C4 110.94(8) . . ?
C1 N1 C12 122.69(8) . . ?
C12 N1 C4 123.60(8) . . ?
C24 N2 C25 111.31(8) . . ?
C24 N2 C28 114.26(8) . . ?
C25 N2 C28 117.62(8) . . ?
N1 C1 C2 109.54(8) . . ?
C24 C1 N1 128.73(9) . . ?
C24 C1 C2 121.65(9) . . ?
C1 C2 C3 102.71(7) . . ?
C1 C2 C7 111.05(8) . . ?
C1 C2 C11 111.47(8) . . ?
C3 C2 C7 112.46(8) . . ?
C11 C2 C3 111.23(8) . . ?
C11 C2 C7 107.94(8) . . ?
C2 C3 H3A 110.4 . . ?
C2 C3 H3B 110.4 . . ?
H3A C3 H3B 108.6 . . ?
C4 C3 C2 106.66(8) . . ?
C4 C3 H3A 110.4 . . ?
C4 C3 H3B 110.4 . . ?
N1 C4 C3 102.09(7) . . ?
N1 C4 C5 112.02(8) . . ?
N1 C4 C6 110.85(8) . . ?
C3 C4 C6 110.76(8) . . ?
C5 C4 C3 112.22(8) . . ?
C5 C4 C6 108.81(8) . . ?
C4 C5 H5A 109.5 . . ?
C4 C5 H5B 109.5 . . ?
C4 C5 H5C 109.5 . . ?
H5A C5 H5B 109.5 . . ?
H5A C5 H5C 109.5 . . ?
H5B C5 H5C 109.5 . . ?
C4 C6 H6A 109.5 . . ?
C4 C6 H6B 109.5 . . ?
C4 C6 H6C 109.5 . . ?
H6A C6 H6B 109.5 . . ?
H6A C6 H6C 109.5 . . ?
H6B C6 H6C 109.5 . . ?
C2 C7 H7A 109.0 . . ?
C2 C7 H7B 109.0 . . ?
H7A C7 H7B 107.8 . . ?
C8 C7 C2 112.82(8) . . ?
C8 C7 H7A 109.0 . . ?
C8 C7 H7B 109.0 . . ?
C7 C8 H8A 109.4 . . ?
C7 C8 H8B 109.4 . . ?
H8A C8 H8B 108.0 . . ?
C9 C8 C7 111.05(9) . . ?
C9 C8 H8A 109.4 . . ?
C9 C8 H8B 109.4 . . ?
C8 C9 H9A 109.5 . . ?
C8 C9 H9B 109.5 . . ?
H9A C9 H9B 108.1 . . ?
C10 C9 C8 110.79(9) . . ?
C10 C9 H9A 109.5 . . ?
C10 C9 H9B 109.5 . . ?
C9 C10 H10A 109.5 . . ?
C9 C10 H10B 109.5 . . ?
C9 C10 C11 110.85(9) . . ?
H10A C10 H10B 108.1 . . ?
C11 C10 H10A 109.5 . . ?
C11 C10 H10B 109.5 . . ?
C2 C11 H11A 109.2 . . ?
C2 C11 H11B 109.2 . . ?
C10 C11 C2 112.27(8) . . ?
C10 C11 H11A 109.2 . . ?
C10 C11 H11B 109.2 . . ?
H11A C11 H11B 107.9 . . ?
C13 C12 N1 119.83(9) . . ?
C17 C12 N1 120.30(9) . . ?
C17 C12 C13 119.88(9) . . ?
C12 C13 C18 123.61(9) . . ?
C14 C13 C12 118.79(9) . . ?
C14 C13 C18 117.61(9) . . ?
C13 C14 H14 119.3 . . ?
C15 C14 C13 121.33(10) . . ?
C15 C14 H14 119.3 . . ?
C14 C15 H15 120.2 . . ?
C16 C15 C14 119.59(10) . . ?
C16 C15 H15 120.2 . . ?
C15 C16 H16 119.3 . . ?
C15 C16 C17 121.31(10) . . ?
C17 C16 H16 119.3 . . ?
C12 C17 C21 122.67(9) . . ?
C16 C17 C12 119.02(9) . . ?
C16 C17 C21 118.30(9) . . ?
C13 C18 H18 107.8 . . ?
C13 C18 C19 112.13(9) . . ?
C13 C18 C20 111.28(9) . . ?
C19 C18 H18 107.8 . . ?
C19 C18 C20 109.85(9) . . ?
C20 C18 H18 107.8 . . ?
C18 C19 H19A 109.5 . . ?
C18 C19 H19B 109.5 . . ?
C18 C19 H19C 109.5 . . ?
H19A C19 H19B 109.5 . . ?
H19A C19 H19C 109.5 . . ?
H19B C19 H19C 109.5 . . ?
C18 C20 H20A 109.5 . . ?
C18 C20 H20B 109.5 . . ?
C18 C20 H20C 109.5 . . ?
H20A C20 H20B 109.5 . . ?
H20A C20 H20C 109.5 . . ?
H20B C20 H20C 109.5 . . ?
C17 C21 H21 108.1 . . ?
C17 C21 C22 110.90(8) . . ?
C17 C21 C23 111.61(8) . . ?
C22 C21 H21 108.1 . . ?
C23 C21 H21 108.1 . . ?
C23 C21 C22 109.95(8) . . ?
C21 C22 H22A 109.5 . . ?
C21 C22 H22B 109.5 . . ?
C21 C22 H22C 109.5 . . ?
H22A C22 H22B 109.5 . . ?
H22A C22 H22C 109.5 . . ?
H22B C22 H22C 109.5 . . ?
C21 C23 H23A 109.5 . . ?
C21 C23 H23B 109.5 . . ?
C21 C23 H23C 109.5 . . ?
H23A C23 H23B 109.5 . . ?
H23A C23 H23C 109.5 . . ?
H23B C23 H23C 109.5 . . ?
N2 C24 H24 116.6 . . ?
C1 C24 N2 126.71(9) . . ?
C1 C24 H24 116.6 . . ?
N2 C25 H25 107.0 . . ?
N2 C25 C26 109.41(9) . . ?
N2 C25 C27 116.90(9) . . ?
C26 C25 H25 107.0 . . ?
C26 C25 C27 108.94(9) . . ?
C27 C25 H25 107.0 . . ?
C25 C26 H26A 109.5 . . ?
C25 C26 H26B 109.5 . . ?
C25 C26 H26C 109.5 . . ?
H26A C26 H26B 109.5 . . ?
H26A C26 H26C 109.5 . . ?
H26B C26 H26C 109.5 . . ?
C25 C27 H27A 109.5 . . ?
C25 C27 H27B 109.5 . . ?
C25 C27 H27C 109.5 . . ?
H27A C27 H27B 109.5 . . ?
H27A C27 H27C 109.5 . . ?
H27B C27 H27C 109.5 . . ?
N2 C28 H28 105.7 . . ?
N2 C28 C29 116.45(9) . . ?
N2 C28 C30 112.18(9) . . ?
C29 C28 H28 105.7 . . ?
C30 C28 H28 105.7 . . ?
C30 C28 C29 110.28(9) . . ?
C28 C29 H29A 109.5 . . ?
C28 C29 H29B 109.5 . . ?
C28 C29 H29C 109.5 . . ?
H29A C29 H29B 109.5 . . ?
H29A C29 H29C 109.5 . . ?
H29B C29 H29C 109.5 . . ?
C28 C30 H30A 109.5 . . ?
C28 C30 H30B 109.5 . . ?
C28 C30 H30C 109.5 . . ?
H30A C30 H30B 109.5 . . ?
H30A C30 H30C 109.5 . . ?
H30B C30 H30C 109.5 . . ?

loop_
_geom_bond_atom_site_label_1
_geom_bond_atom_site_label_2
_geom_bond_distance
_geom_bond_site_symmetry_2
_geom_bond_publ_flag
N1 C1 1.4006(12) . ?
N1 C4 1.4932(12) . ?
N1 C12 1.4392(12) . ?
N2 C24 1.4332(13) . ?
N2 C25 1.4840(13) . ?
N2 C28 1.4845(13) . ?
C1 C2 1.5397(13) . ?
C1 C24 1.3426(14) . ?
C2 C3 1.5450(13) . ?
C2 C7 1.5494(13) . ?
C2 C11 1.5435(13) . ?
C3 H3A 0.9900 . ?
C3 H3B 0.9900 . ?
C3 C4 1.5392(13) . ?
C4 C5 1.5247(14) . ?
C4 C6 1.5402(14) . ?
C5 H5A 0.9800 . ?
C5 H5B 0.9800 . ?
C5 H5C 0.9800 . ?
C6 H6A 0.9800 . ?
C6 H6B 0.9800 . ?
C6 H6C 0.9800 . ?
C7 H7A 0.9900 . ?
C7 H7B 0.9900 . ?
C7 C8 1.5340(14) . ?
C8 H8A 0.9900 . ?
C8 H8B 0.9900 . ?
C8 C9 1.5275(16) . ?
C9 H9A 0.9900 . ?
C9 H9B 0.9900 . ?
C9 C10 1.5254(16) . ?
C10 H10A 0.9900 . ?
C10 H10B 0.9900 . ?
C10 C11 1.5314(14) . ?
C11 H11A 0.9900 . ?
C11 H11B 0.9900 . ?
C12 C13 1.4151(14) . ?
C12 C17 1.4097(14) . ?
C13 C14 1.3994(14) . ?
C13 C18 1.5236(14) . ?
C14 H14 0.9500 . ?
C14 C15 1.3828(15) . ?
C15 H15 0.9500 . ?
C15 C16 1.3826(15) . ?
C16 H16 0.9500 . ?
C16 C17 1.3980(15) . ?
C17 C21 1.5196(14) . ?
C18 H18 1.0000 . ?
C18 C19 1.5352(15) . ?
C18 C20 1.5389(16) . ?
C19 H19A 0.9800 . ?
C19 H19B 0.9800 . ?
C19 H19C 0.9800 . ?
C20 H20A 0.9800 . ?
C20 H20B 0.9800 . ?
C20 H20C 0.9800 . ?
C21 H21 1.0000 . ?
C21 C22 1.5394(14) . ?
C21 C23 1.5358(14) . ?
C22 H22A 0.9800 . ?
C22 H22B 0.9800 . ?
C22 H22C 0.9800 . ?
C23 H23A 0.9800 . ?
C23 H23B 0.9800 . ?
C23 H23C 0.9800 . ?
C24 H24 0.9500 . ?
C25 H25 1.0000 . ?
C25 C26 1.5288(16) . ?
C25 C27 1.5371(16) . ?
C26 H26A 0.9800 . ?
C26 H26B 0.9800 . ?
C26 H26C 0.9800 . ?
C27 H27A 0.9800 . ?
C27 H27B 0.9800 . ?
C27 H27C 0.9800 . ?
C28 H28 1.0000 . ?
C28 C29 1.5364(15) . ?
C28 C30 1.5279(15) . ?
C29 H29A 0.9800 . ?
C29 H29B 0.9800 . ?
C29 H29C 0.9800 . ?
C30 H30A 0.9800 . ?
C30 H30B 0.9800 . ?
C30 H30C 0.9800 . ?

loop_
_geom_torsion_atom_site_label_1
_geom_torsion_atom_site_label_2
_geom_torsion_atom_site_label_3
_geom_torsion_atom_site_label_4
_geom_torsion
_geom_torsion_site_symmetry_1
_geom_torsion_site_symmetry_2
_geom_torsion_site_symmetry_3
_geom_torsion_site_symmetry_4
_geom_torsion_publ_flag
N1 C1 C2 C3 4.63(10) . . . . ?
N1 C1 C2 C7 -115.79(9) . . . . ?
N1 C1 C2 C11 123.81(9) . . . . ?
N1 C1 C24 N2 8.72(17) . . . . ?
N1 C12 C13 C14 -177.04(9) . . . . ?
N1 C12 C13 C18 3.24(14) . . . . ?
N1 C12 C17 C16 178.42(9) . . . . ?
N1 C12 C17 C21 -1.24(14) . . . . ?
C1 N1 C4 C3 -26.09(10) . . . . ?
C1 N1 C4 C5 -146.34(8) . . . . ?
C1 N1 C4 C6 91.91(9) . . . . ?
C1 N1 C12 C13 70.07(12) . . . . ?
C1 N1 C12 C17 -110.17(11) . . . . ?
C1 C2 C3 C4 -20.49(9) . . . . ?
C1 C2 C7 C8 -177.68(8) . . . . ?
C1 C2 C11 C10 178.36(8) . . . . ?
C2 C1 C24 N2 -167.66(9) . . . . ?
C2 C3 C4 N1 28.07(9) . . . . ?
C2 C3 C4 C5 148.19(8) . . . . ?
C2 C3 C4 C6 -89.99(9) . . . . ?
C2 C7 C8 C9 55.99(11) . . . . ?
C3 C2 C7 C8 67.86(11) . . . . ?
C3 C2 C11 C10 -67.67(11) . . . . ?
C4 N1 C1 C2 13.83(10) . . . . ?
C4 N1 C1 C24 -162.90(10) . . . . ?
C4 N1 C12 C13 -89.34(11) . . . . ?
C4 N1 C12 C17 90.42(11) . . . . ?
C7 C2 C3 C4 98.96(9) . . . . ?
C7 C2 C11 C10 56.14(11) . . . . ?
C7 C8 C9 C10 -55.23(12) . . . . ?
C8 C9 C10 C11 56.35(12) . . . . ?
C9 C10 C11 C2 -58.16(12) . . . . ?
C11 C2 C3 C4 -139.83(8) . . . . ?
C11 C2 C7 C8 -55.21(11) . . . . ?
C12 N1 C1 C2 -147.89(9) . . . . ?
C12 N1 C1 C24 35.39(15) . . . . ?
C12 N1 C4 C3 135.44(9) . . . . ?
C12 N1 C4 C5 15.18(13) . . . . ?
C12 N1 C4 C6 -106.56(10) . . . . ?
C12 C13 C14 C15 -2.02(15) . . . . ?
C12 C13 C18 C19 -109.86(11) . . . . ?
C12 C13 C18 C20 126.64(10) . . . . ?
C12 C17 C21 C22 -109.79(11) . . . . ?
C12 C17 C21 C23 127.26(10) . . . . ?
C13 C12 C17 C16 -1.81(14) . . . . ?
C13 C12 C17 C21 178.52(9) . . . . ?
C13 C14 C15 C16 -0.57(16) . . . . ?
C14 C13 C18 C19 70.42(12) . . . . ?
C14 C13 C18 C20 -53.08(13) . . . . ?
C14 C15 C16 C17 2.02(16) . . . . ?
C15 C16 C17 C12 -0.82(15) . . . . ?
C15 C16 C17 C21 178.86(9) . . . . ?
C16 C17 C21 C22 70.54(12) . . . . ?
C16 C17 C21 C23 -52.41(12) . . . . ?
C17 C12 C13 C14 3.19(14) . . . . ?
C17 C12 C13 C18 -176.52(9) . . . . ?
C18 C13 C14 C15 177.71(10) . . . . ?
C24 N2 C25 C26 -61.84(11) . . . . ?
C24 N2 C25 C27 62.53(12) . . . . ?
C24 N2 C28 C29 -58.20(12) . . . . ?
C24 N2 C28 C30 173.43(9) . . . . ?
C24 C1 C2 C3 -178.37(9) . . . . ?
C24 C1 C2 C7 61.21(12) . . . . ?
C24 C1 C2 C11 -59.19(12) . . . . ?
C25 N2 C24 C1 123.37(11) . . . . ?
C25 N2 C28 C29 75.11(12) . . . . ?
C25 N2 C28 C30 -53.27(12) . . . . ?
C28 N2 C24 C1 -100.43(12) . . . . ?
C28 N2 C25 C26 163.57(9) . . . . ?
C28 N2 C25 C27 -72.06(12) . . . . ?
